data_7712500
loop_
_publ_author_name
'Yi, Cheng'
'Zhang, Shi-Hui'
'Zhao, Liang'
'Yao, Nian-Tao'
'Zhao, Guo-Hui'
'Meng, Yin-Shan'
'Liu, Tao'

_publ_section_title
;
 Constructing Spin Crossover-Fluorescence Bifunctional Iron(II) complexes
 based on Tetraphenyl Ethylene-Decorated AIEgen
;
_journal_name_full 'Dalton Transactions'
_journal_paper_doi 10.1039/D2DT04130H
_journal_year 2023
_chemical_formula_moiety 'C78 H58 Fe N10, 0.654(C H2 Cl2), 2(B F4), 2(C H4 O), 1[CH3OH], 1[]'
_chemical_formula_sum 'C81.65 H71.31 B2 Cl1.31 F8 Fe N10 O3'
_chemical_formula_weight 1516.48
_chemical_name_systematic 3-120
_chemical_properties_physical Efflorescent
_space_group_crystal_system triclinic
_space_group_IT_number 2
_space_group_name_Hall '-P 1'
_space_group_name_H-M_alt 'P -1'
_atom_sites_solution_hydrogens geom
_atom_sites_solution_primary iterative
_audit_creation_date 2023-02-09
_audit_creation_method
;
Olex2 1.3
(compiled Nov 21 2019 18:26:39 for OlexSys, GUI svn.r6003)
;
_audit_update_record
;
2023-02-09 deposited with the CCDC.	2023-02-24 downloaded from the CCDC.
;
_cell_angle_alpha 63.584(2)
_cell_angle_beta 83.769(2)
_cell_angle_gamma 86.568(2)
_cell_formula_units_Z 2
_cell_length_a 12.8968(7)
_cell_length_b 16.9841(9)
_cell_length_c 19.0169(11)
_cell_measurement_reflns_used 8679
_cell_measurement_temperature 120.01
_cell_measurement_theta_max 24.834
_cell_measurement_theta_min 2.402
_cell_volume 3708.2(4)
_computing_cell_refinement 'SAINT V8.38A (Bruker, 2018)'
_computing_data_collection 'SAINT V8.38A (Bruker, 2018)'
_computing_data_reduction 'SAINT V8.38A (Bruker, 2018)'
_computing_molecular_graphics 'Olex2 1.3 (Dolomanov et al., 2009)'
_computing_publication_material 'Olex2 1.3 (Dolomanov et al., 2009)'
_computing_structure_refinement 'SHELXL 2018/3 (Sheldrick, 2015)'
_computing_structure_solution 'olex2.solve 1.3 (Bourhis et al., 2015)'
_diffrn_ambient_temperature 120.01
_diffrn_measured_fraction_theta_full 0.990
_diffrn_measured_fraction_theta_max 0.990
_diffrn_measurement_device_type 'Bruker APEX-II CCD'
_diffrn_measurement_method '\f and \w scans'
_diffrn_radiation_type MoK\a
_diffrn_radiation_wavelength 0.71073
_diffrn_reflns_av_R_equivalents 0.0582
_diffrn_reflns_av_unetI/netI 0.0918
_diffrn_reflns_Laue_measured_fraction_full 0.990
_diffrn_reflns_Laue_measured_fraction_max 0.990
_diffrn_reflns_limit_h_max 15
_diffrn_reflns_limit_h_min -15
_diffrn_reflns_limit_k_max 20
_diffrn_reflns_limit_k_min -20
_diffrn_reflns_limit_l_max 22
_diffrn_reflns_limit_l_min -17
_diffrn_reflns_number 28903
_diffrn_reflns_point_group_measured_fraction_full 0.990
_diffrn_reflns_point_group_measured_fraction_max 0.990
_diffrn_reflns_theta_full 25.092
_diffrn_reflns_theta_max 25.092
_diffrn_reflns_theta_min 2.402
_diffrn_source_current 1.4
_diffrn_source_power 0.07
_diffrn_source_voltage 50.0
_diffrn_standards_number 0
_exptl_absorpt_coefficient_mu 0.328
_exptl_absorpt_correction_T_max 0.7452
_exptl_absorpt_correction_T_min 0.6292
_exptl_absorpt_correction_type multi-scan
_exptl_absorpt_process_details SADABS
_exptl_crystal_colour 'metallic light yellow'
_exptl_crystal_colour_lustre metallic
_exptl_crystal_colour_modifier light
_exptl_crystal_colour_primary yellow
_exptl_crystal_density_diffrn 1.358
_exptl_crystal_description prism
_exptl_crystal_F_000 1571
_exptl_crystal_preparation 'Magnetic properties,Luminescent'
_exptl_crystal_size_max 0.1
_exptl_crystal_size_mid 0.005
_exptl_crystal_size_min 0.001
_refine_diff_density_max 1.397
_refine_diff_density_min -0.621
_refine_diff_density_rms 0.077
_refine_ls_extinction_method none
_refine_ls_goodness_of_fit_ref 1.049
_refine_ls_hydrogen_treatment constr
_refine_ls_matrix_type full
_refine_ls_number_parameters 960
_refine_ls_number_reflns 13075
_refine_ls_number_restraints 0
_refine_ls_restrained_S_all 1.049
_refine_ls_R_factor_all 0.1075
_refine_ls_R_factor_gt 0.0664
_refine_ls_shift/su_max 0.000
_refine_ls_shift/su_mean 0.000
_refine_ls_structure_factor_coef Fsqd
_refine_ls_weighting_details 'w=1/[\s^2^(Fo^2^)+(0.0917P)^2^+2.0846P] where P=(Fo^2^+2Fc^2^)/3'
_refine_ls_weighting_scheme calc
_refine_ls_wR_factor_gt 0.1700
_refine_ls_wR_factor_ref 0.1931
_reflns_Friedel_coverage 0.000
_reflns_number_gt 8472
_reflns_number_total 13075
_reflns_threshold_expression 'I > 2\s(I)'
_cod_data_source_file d2dt04130h2.cif
_cod_data_source_block 2_sq_CCDC1
_cod_database_code 7712500
_shelx_shelxl_version_number 2018/3
_shelx_space_group_comment
;
The symmetry employed for this shelxl refinement is uniquely defined
by the following loop, which should always be used as a source of
symmetry information in preference to the above space-group names.
They are only intended as comments.
;
_shelx_estimated_absorpt_t_max 1.000
_shelx_estimated_absorpt_t_min 0.968
_olex2_refinement_description
;
1. Fixed Uiso
 At 1.2 times of:
  All C(H) groups, All C(H,H) groups
 At 1.5 times of:
  All C(H,H,H) groups, All O(H) groups
2. Others
 Sof(Cl1)=Sof(Cl2)=Sof(C79)=Sof(H79A)=Sof(H79B)=FVAR(1)
3.a Secondary CH2 refined with riding coordinates:
 C79(H79A,H79B)
3.b Aromatic/amide H refined with riding coordinates:
 C1(H1), C2(H2), C5(H5), C7(H7), C9(H9), C10(H10), C11(H11), C12(H12),
 C13(H13), C15(H15), C16(H16), C18(H18), C19(H19), C22(H22), C23(H23), C24(H24),
  C25(H25), C26(H26), C29(H29), C30(H30), C31(H31), C32(H32), C33(H33),
 C35(H35), C36(H36), C37(H37), C38(H38), C39(H39), C40(H40), C41(H41), C42(H42),
  C44(H44), C46(H46), C48(H48), C49(H49), C50(H50), C51(H51), C52(H52),
 C54(H54), C55(H55), C57(H57), C58(H58), C61(H61), C62(H62), C63(H63), C64(H64),
  C65(H65), C68(H68), C69(H69), C70(H70), C71(H71), C72(H72), C74(H74),
 C75(H75), C76(H76), C77(H77), C78(H78), C83(H83)
3.c Idealised Me refined as rotating group:
 C80(H80A,H80B,H80C), C81(H81A,H81B,H81C)
3.d Idealised tetrahedral OH refined as rotating group:
 O1(H1A), O2(H2A)
;
_platon_squeeze_special_details
;
A solvent mask was calculated and 42 electrons were 
found in a volume of 176\%A^3^ in 2 voids per unit cell. 
This is consistent with the presence of 
1[CH3OH], 1[] per Asymmetric Unit 
which account for 36 electrons 
per unit cell.
;
_platon_squeeze_void_probe_radius 1.20
_olex2_submission_special_instructions 'No special instructions were received'

loop_
_space_group_symop_operation_xyz
'x, y, z'
'-x, -y, -z'

loop_
_atom_site_label
_atom_site_type_symbol
_atom_site_fract_x
_atom_site_fract_y
_atom_site_fract_z
_atom_site_U_iso_or_equiv
_atom_site_adp_type
_atom_site_occupancy
_atom_site_site_symmetry_order
_atom_site_calc_flag
_atom_site_refinement_flags_posn
_atom_site_refinement_flags_adp
_atom_site_refinement_flags_occupancy
_atom_site_disorder_assembly
_atom_site_disorder_group
Fe1 Fe 0.24137(4) 0.25654(4) 0.25275(3) 0.02188(17) Uani 1 1 d . . . . .
N1 N 0.3055(2) 0.31089(19) 0.14782(18) 0.0192(7) Uani 1 1 d . . . . .
N2 N 0.3826(2) 0.2754(2) 0.27261(17) 0.0231(7) Uani 1 1 d . . . . .
N3 N 0.1225(2) 0.2601(2) 0.19382(18) 0.0231(7) Uani 1 1 d . . . . .
N4 N 0.1778(2) 0.2010(2) 0.35758(18) 0.0227(7) Uani 1 1 d . . . . .
N5 N 0.2762(3) 0.1312(2) 0.27962(19) 0.0264(8) Uani 1 1 d . . . . .
N6 N 0.1814(2) 0.3604(2) 0.26463(18) 0.0234(8) Uani 1 1 d . . . . .
N7 N 0.4497(2) 0.3116(2) 0.20418(17) 0.0217(7) Uani 1 1 d . . . . .
N8 N 0.1469(2) 0.3021(2) 0.11294(18) 0.0235(8) Uani 1 1 d . . . . .
N9 N 0.2386(3) 0.0745(2) 0.35567(19) 0.0280(8) Uani 1 1 d . . . . .
N10 N 0.1250(2) 0.3367(2) 0.33745(18) 0.0244(8) Uani 1 1 d . . . . .
C1 C 0.4421(3) 0.2626(3) 0.3300(2) 0.0261(9) Uani 1 1 d . . . . .
H1 H 0.417760 0.238415 0.384354 0.031 Uiso 1 1 calc R U . . .
C2 C 0.5443(3) 0.2890(3) 0.3004(2) 0.0309(10) Uani 1 1 d . . . . .
H2 H 0.600589 0.286503 0.329715 0.037 Uiso 1 1 calc R U . . .
C4 C 0.4057(3) 0.3336(2) 0.1333(2) 0.0186(8) Uani 1 1 d . . . . .
C5 C 0.4559(3) 0.3720(2) 0.0587(2) 0.0212(9) Uani 1 1 d . . . . .
H5 H 0.527179 0.387785 0.050597 0.025 Uiso 1 1 calc R U . . .
C6 C 0.3992(3) 0.3875(2) -0.0051(2) 0.0209(9) Uani 1 1 d . . . . .
C7 C 0.2929(3) 0.3657(2) 0.0096(2) 0.0221(9) Uani 1 1 d . . . . .
H7 H 0.251781 0.376582 -0.032386 0.027 Uiso 1 1 calc R U . . .
C8 C 0.2503(3) 0.3285(2) 0.0863(2) 0.0203(8) Uani 1 1 d . . . . .
C9 C 0.0217(3) 0.2436(3) 0.2035(2) 0.0291(10) Uani 1 1 d . . . . .
H9 H -0.017211 0.214788 0.253330 0.035 Uiso 1 1 calc R U . . .
C10 C -0.0203(3) 0.2740(3) 0.1308(3) 0.0371(11) Uani 1 1 d . . . . .
H10 H -0.090530 0.269670 0.122332 0.044 Uiso 1 1 calc R U . . .
C11 C 0.0611(3) 0.3113(3) 0.0743(3) 0.0320(10) Uani 1 1 d . . . . .
H11 H 0.057954 0.338433 0.018793 0.038 Uiso 1 1 calc R U . . .
C12 C 0.4535(3) 0.4236(2) -0.0841(2) 0.0228(9) Uani 1 1 d . . . . .
H12 H 0.519515 0.449208 -0.090683 0.027 Uiso 1 1 calc R U . . .
C13 C 0.4193(3) 0.4242(3) -0.1480(2) 0.0249(9) Uani 1 1 d . . . . .
H13 H 0.350590 0.403627 -0.142472 0.030 Uiso 1 1 calc R U . . .
C14 C 0.4774(3) 0.4536(2) -0.2261(2) 0.0211(9) Uani 1 1 d . . . . .
C15 C 0.5663(3) 0.5050(3) -0.2476(2) 0.0237(9) Uani 1 1 d . . . . .
H15 H 0.588416 0.524718 -0.212125 0.028 Uiso 1 1 calc R U . . .
C16 C 0.6227(3) 0.5277(3) -0.3199(2) 0.0244(9) Uani 1 1 d . . . . .
H16 H 0.682215 0.563756 -0.333770 0.029 Uiso 1 1 calc R U . . .
C17 C 0.5935(3) 0.4985(3) -0.3729(2) 0.0253(9) Uani 1 1 d . . . . .
C18 C 0.5042(3) 0.4478(3) -0.3517(2) 0.0301(10) Uani 1 1 d . . . . .
H18 H 0.483006 0.426826 -0.386535 0.036 Uiso 1 1 calc R U . . .
C19 C 0.4462(3) 0.4278(3) -0.2806(2) 0.0285(10) Uani 1 1 d . . . . .
H19 H 0.383537 0.395726 -0.268580 0.034 Uiso 1 1 calc R U . . .
C20 C 0.6651(3) 0.5146(3) -0.4455(2) 0.0264(9) Uani 1 1 d . . . . .
C21 C 0.7151(3) 0.4337(3) -0.4466(2) 0.0262(9) Uani 1 1 d . . . . .
C22 C 0.7375(3) 0.4243(3) -0.5162(2) 0.0319(10) Uani 1 1 d . . . . .
H22 H 0.721453 0.471591 -0.564818 0.038 Uiso 1 1 calc R U . . .
C23 C 0.7819(3) 0.3490(3) -0.5164(3) 0.0369(11) Uani 1 1 d . . . . .
H23 H 0.797250 0.345054 -0.564734 0.044 Uiso 1 1 calc R U . . .
C24 C 0.8041(3) 0.2792(3) -0.4466(3) 0.0384(11) Uani 1 1 d . . . . .
H24 H 0.834744 0.227076 -0.446805 0.046 Uiso 1 1 calc R U . . .
C25 C 0.7821(3) 0.2846(3) -0.3758(3) 0.0374(11) Uani 1 1 d . . . . .
H25 H 0.797394 0.236357 -0.327611 0.045 Uiso 1 1 calc R U . . .
C26 C 0.7372(3) 0.3620(3) -0.3762(2) 0.0324(10) Uani 1 1 d . . . . .
H26 H 0.721478 0.365629 -0.327763 0.039 Uiso 1 1 calc R U . . .
C27 C 0.6886(3) 0.5971(3) -0.5014(2) 0.0254(9) Uani 1 1 d . . . . .
C28 C 0.6287(3) 0.6772(3) -0.5079(2) 0.0258(9) Uani 1 1 d . . . . .
C29 C 0.5200(3) 0.6799(3) -0.4994(2) 0.0312(10) Uani 1 1 d . . . . .
H29 H 0.482116 0.627888 -0.485099 0.037 Uiso 1 1 calc R U . . .
C30 C 0.4665(4) 0.7574(3) -0.5117(3) 0.0390(12) Uani 1 1 d . . . . .
H30 H 0.392369 0.757899 -0.505876 0.047 Uiso 1 1 calc R U . . .
C31 C 0.5192(4) 0.8338(3) -0.5321(3) 0.0395(12) Uani 1 1 d . . . . .
H31 H 0.481969 0.886837 -0.540716 0.047 Uiso 1 1 calc R U . . .
C32 C 0.6274(4) 0.8325(3) -0.5400(2) 0.0353(11) Uani 1 1 d . . . . .
H32 H 0.664463 0.884581 -0.553164 0.042 Uiso 1 1 calc R U . . .
C33 C 0.6816(3) 0.7554(3) -0.5287(2) 0.0308(10) Uani 1 1 d . . . . .
H33 H 0.755656 0.755613 -0.535264 0.037 Uiso 1 1 calc R U . . .
C34 C 0.7820(3) 0.6152(3) -0.5606(2) 0.0274(9) Uani 1 1 d . . . . .
C35 C 0.7732(4) 0.6637(3) -0.6407(2) 0.0328(10) Uani 1 1 d . . . . .
H35 H 0.706856 0.685297 -0.659103 0.039 Uiso 1 1 calc R U . . .
C36 C 0.8615(4) 0.6809(3) -0.6945(3) 0.0438(13) Uani 1 1 d . . . . .
H36 H 0.855001 0.713214 -0.749418 0.053 Uiso 1 1 calc R U . . .
C37 C 0.9581(4) 0.6511(3) -0.6678(3) 0.0502(15) Uani 1 1 d . . . . .
H37 H 1.017833 0.661314 -0.704472 0.060 Uiso 1 1 calc R U . . .
C38 C 0.9682(4) 0.6065(3) -0.5884(3) 0.0446(13) Uani 1 1 d . . . . .
H38 H 1.035315 0.588518 -0.570109 0.053 Uiso 1 1 calc R U . . .
C39 C 0.8811(3) 0.5880(3) -0.5354(3) 0.0342(11) Uani 1 1 d . . . . .
H39 H 0.888675 0.556137 -0.480557 0.041 Uiso 1 1 calc R U . . .
C40 C 0.3267(4) 0.0799(3) 0.2517(3) 0.0353(11) Uani 1 1 d . . . . .
H40 H 0.361527 0.100115 0.200190 0.042 Uiso 1 1 calc R U . . .
C41 C 0.3222(4) -0.0084(3) 0.3078(3) 0.0408(12) Uani 1 1 d . . . . .
H41 H 0.352484 -0.057424 0.301337 0.049 Uiso 1 1 calc R U . . .
C42 C 0.2664(4) -0.0102(3) 0.3730(3) 0.0360(11) Uani 1 1 d . . . . .
H42 H 0.249838 -0.060685 0.421296 0.043 Uiso 1 1 calc R U . . .
C43 C 0.1834(3) 0.1127(3) 0.4001(2) 0.0254(9) Uani 1 1 d . . . . .
C44 C 0.1388(3) 0.0698(3) 0.4763(2) 0.0280(10) Uani 1 1 d . . . . .
H44 H 0.143913 0.007640 0.504594 0.034 Uiso 1 1 calc R U . . .
C45 C 0.0863(3) 0.1189(3) 0.5109(2) 0.0259(9) Uani 1 1 d . . . . .
C46 C 0.0787(3) 0.2105(3) 0.4671(2) 0.0255(9) Uani 1 1 d . . . . .
H46 H 0.043126 0.245854 0.489385 0.031 Uiso 1 1 calc R U . . .
C47 C 0.1244(3) 0.2477(3) 0.3906(2) 0.0234(9) Uani 1 1 d . . . . .
C48 C 0.0747(3) 0.4079(3) 0.3403(2) 0.0301(10) Uani 1 1 d . . . . .
H48 H 0.030209 0.408396 0.383334 0.036 Uiso 1 1 calc R U . . .
C49 C 0.1002(4) 0.4791(3) 0.2696(3) 0.0347(11) Uani 1 1 d . . . . .
H49 H 0.077815 0.538351 0.254036 0.042 Uiso 1 1 calc R U . . .
C50 C 0.1665(3) 0.4459(3) 0.2248(2) 0.0299(10) Uani 1 1 d . . . . .
H50 H 0.196502 0.480639 0.172739 0.036 Uiso 1 1 calc R U . . .
C51 C 0.0405(3) 0.0743(3) 0.5934(2) 0.0278(10) Uani 1 1 d . . . . .
H51 H 0.030875 0.012642 0.615289 0.033 Uiso 1 1 calc R U . . .
C52 C 0.0119(3) 0.1130(3) 0.6393(2) 0.0271(9) Uani 1 1 d . . . . .
H52 H 0.020779 0.174774 0.616748 0.032 Uiso 1 1 calc R U . . .
C53 C -0.0326(3) 0.0698(2) 0.7221(2) 0.0231(9) Uani 1 1 d . . . . .
C54 C -0.0427(3) 0.1185(3) 0.7649(2) 0.0260(9) Uani 1 1 d . . . . .
H54 H -0.020322 0.177837 0.740082 0.031 Uiso 1 1 calc R U . . .
C55 C -0.0844(3) 0.0830(2) 0.8432(2) 0.0228(9) Uani 1 1 d . . . . .
H55 H -0.090434 0.118000 0.870938 0.027 Uiso 1 1 calc R U . . .
C56 C -0.1175(3) -0.0039(2) 0.8808(2) 0.0210(9) Uani 1 1 d . . . . .
C57 C -0.1064(3) -0.0535(3) 0.8384(2) 0.0282(10) Uani 1 1 d . . . . .
H57 H -0.127405 -0.113189 0.863494 0.034 Uiso 1 1 calc R U . . .
C58 C -0.0653(3) -0.0173(3) 0.7604(2) 0.0278(10) Uani 1 1 d . . . . .
H58 H -0.059209 -0.052205 0.732643 0.033 Uiso 1 1 calc R U . . .
C59 C -0.1621(3) -0.0432(2) 0.9648(2) 0.0216(9) Uani 1 1 d . . . . .
C60 C -0.1200(3) -0.1331(3) 1.0147(2) 0.0239(9) Uani 1 1 d . . . . .
C61 C -0.0131(3) -0.1494(3) 1.0095(2) 0.0277(10) Uani 1 1 d . . . . .
H61 H 0.032091 -0.103294 0.974575 0.033 Uiso 1 1 calc R U . . .
C62 C 0.0288(4) -0.2325(3) 1.0545(2) 0.0322(10) Uani 1 1 d . . . . .
H62 H 0.102083 -0.242448 1.051232 0.039 Uiso 1 1 calc R U . . .
C63 C -0.0371(4) -0.3000(3) 1.1039(2) 0.0344(11) Uani 1 1 d . . . . .
H63 H -0.009231 -0.356918 1.134065 0.041 Uiso 1 1 calc R U . . .
C64 C -0.1430(4) -0.2853(3) 1.1097(2) 0.0332(11) Uani 1 1 d . . . . .
H64 H -0.187958 -0.331852 1.144174 0.040 Uiso 1 1 calc R U . . .
C65 C -0.1842(3) -0.2025(3) 1.0650(2) 0.0273(10) Uani 1 1 d . . . . .
H65 H -0.257529 -0.193079 1.068875 0.033 Uiso 1 1 calc R U . . .
C66 C -0.2348(3) -0.0014(3) 0.9937(2) 0.0248(9) Uani 1 1 d . . . . .
C67 C -0.2842(3) 0.0838(3) 0.9408(2) 0.0258(9) Uani 1 1 d . . . . .
C68 C -0.3283(3) 0.0949(3) 0.8731(2) 0.0313(10) Uani 1 1 d . . . . .
H68 H -0.331449 0.046678 0.860895 0.038 Uiso 1 1 calc R U . . .
C69 C -0.3678(4) 0.1772(3) 0.8233(3) 0.0407(12) Uani 1 1 d . . . . .
H69 H -0.396592 0.184778 0.776708 0.049 Uiso 1 1 calc R U . . .
C70 C -0.3656(4) 0.2467(3) 0.8407(3) 0.0423(12) Uani 1 1 d . . . . .
H70 H -0.392281 0.302342 0.806024 0.051 Uiso 1 1 calc R U . . .
C71 C -0.3248(4) 0.2367(3) 0.9083(3) 0.0408(12) Uani 1 1 d . . . . .
H71 H -0.323325 0.285221 0.920429 0.049 Uiso 1 1 calc R U . . .
C72 C -0.2855(3) 0.1546(3) 0.9589(3) 0.0341(11) Uani 1 1 d . . . . .
H72 H -0.259427 0.147047 1.006374 0.041 Uiso 1 1 calc R U . . .
C73 C -0.2702(3) -0.0343(3) 1.0794(2) 0.0246(9) Uani 1 1 d . . . . .
C74 C -0.3749(3) -0.0346(3) 1.1041(2) 0.0332(10) Uani 1 1 d . . . . .
H74 H -0.424363 -0.014030 1.066056 0.040 Uiso 1 1 calc R U . . .
C75 C -0.4094(4) -0.0640(3) 1.1829(3) 0.0394(12) Uani 1 1 d . . . . .
H75 H -0.481978 -0.064560 1.198632 0.047 Uiso 1 1 calc R U . . .
C76 C -0.3378(4) -0.0926(3) 1.2392(3) 0.0384(11) Uani 1 1 d . . . . .
H76 H -0.361176 -0.113406 1.293481 0.046 Uiso 1 1 calc R U . . .
C77 C -0.2326(3) -0.0908(3) 1.2156(2) 0.0351(11) Uani 1 1 d . . . . .
H77 H -0.183467 -0.109847 1.253932 0.042 Uiso 1 1 calc R U . . .
C78 C -0.1979(3) -0.0613(3) 1.1366(2) 0.0290(10) Uani 1 1 d . . . . .
H78 H -0.125266 -0.059186 1.120901 0.035 Uiso 1 1 calc R U . . .
C83 C 0.5472(3) 0.3193(3) 0.2208(2) 0.0264(9) Uani 1 1 d . . . . .
H83 H 0.606417 0.341598 0.183764 0.032 Uiso 1 1 calc R U . . .
Cl1 Cl 0.06600(16) 0.51896(12) -0.12881(12) 0.0479(6) Uani 0.654(3) 1 d . . P A 1
Cl2 Cl 0.19208(17) 0.51582(14) -0.26407(12) 0.0587(7) Uani 0.654(3) 1 d . . P A 1
C79 C 0.1674(6) 0.5660(4) -0.2061(4) 0.0417(19) Uani 0.654(3) 1 d . . P A 1
H79A H 0.148671 0.628139 -0.239140 0.050 Uiso 0.654(3) 1 calc R U P A 1
H79B H 0.232145 0.565606 -0.182303 0.050 Uiso 0.654(3) 1 calc R U P A 1
F1 F 0.7181(2) 0.41307(18) 0.06927(15) 0.0451(7) Uani 1 1 d . . . . .
F2 F 0.7871(3) 0.3363(2) 0.0055(2) 0.0743(10) Uani 1 1 d . . . . .
F3 F 0.8508(2) 0.4697(2) -0.02562(17) 0.0661(9) Uani 1 1 d . . . . .
F4 F 0.69158(19) 0.45915(19) -0.05828(15) 0.0490(7) Uani 1 1 d . . . . .
B1 B 0.7629(4) 0.4192(3) -0.0027(3) 0.0321(12) Uani 1 1 d . . . . .
F5 F -0.1052(2) 0.26713(18) 0.36690(17) 0.0545(8) Uani 1 1 d . . . . .
F6 F -0.2155(3) 0.2106(2) 0.3191(2) 0.0814(11) Uani 1 1 d . . . . .
F7 F -0.2168(4) 0.1603(2) 0.4515(2) 0.1037(16) Uani 1 1 d . . . . .
F8 F -0.0827(2) 0.12872(17) 0.38237(17) 0.0536(8) Uani 1 1 d . . . . .
B2 B -0.1554(4) 0.1913(4) 0.3818(3) 0.0367(13) Uani 1 1 d . . . . .
O1 O 0.4610(3) 0.1543(3) 0.0929(2) 0.0672(11) Uani 1 1 d . . . . .
H1A H 0.524550 0.165374 0.089254 0.101 Uiso 1 1 calc R U . . .
C80 C 0.4362(4) 0.1575(3) 0.0220(3) 0.0472(13) Uani 1 1 d . . . . .
H80A H 0.432392 0.218990 -0.017496 0.071 Uiso 1 1 calc R U . . .
H80B H 0.368591 0.129766 0.030314 0.071 Uiso 1 1 calc R U . . .
H80C H 0.490075 0.126190 0.003509 0.071 Uiso 1 1 calc R U . . .
O2 O 0.6458(4) 0.2105(3) 0.1127(3) 0.0780(13) Uani 1 1 d . . . . .
H2A H 0.675132 0.259193 0.086331 0.117 Uiso 1 1 calc R U . . .
C81 C 0.7098(6) 0.1544(4) 0.1674(4) 0.096(3) Uani 1 1 d . . . . .
H81A H 0.766734 0.133732 0.141000 0.144 Uiso 1 1 calc R U . . .
H81B H 0.669561 0.104000 0.206700 0.144 Uiso 1 1 calc R U . . .
H81C H 0.738750 0.185401 0.193510 0.144 Uiso 1 1 calc R U . . .

loop_
_atom_site_aniso_label
_atom_site_aniso_U_11
_atom_site_aniso_U_22
_atom_site_aniso_U_33
_atom_site_aniso_U_23
_atom_site_aniso_U_13
_atom_site_aniso_U_12
Fe1 0.0229(3) 0.0290(3) 0.0119(3) -0.0077(2) 0.0018(2) -0.0035(2)
N1 0.0195(18) 0.0230(17) 0.0170(17) -0.0108(14) 0.0006(13) -0.0024(13)
N2 0.0279(19) 0.0254(18) 0.0115(16) -0.0049(14) 0.0017(14) 0.0011(14)
N3 0.0252(19) 0.0289(19) 0.0148(17) -0.0101(14) 0.0040(14) -0.0049(14)
N4 0.0222(18) 0.032(2) 0.0167(17) -0.0140(15) 0.0009(14) -0.0020(14)
N5 0.0266(19) 0.033(2) 0.0157(17) -0.0082(15) 0.0015(14) -0.0043(15)
N6 0.0249(19) 0.031(2) 0.0101(16) -0.0054(14) 0.0009(13) -0.0042(14)
N7 0.0226(18) 0.0296(18) 0.0111(16) -0.0081(14) 0.0025(13) -0.0019(14)
N8 0.0190(18) 0.039(2) 0.0122(16) -0.0111(14) 0.0047(13) -0.0079(14)
N9 0.038(2) 0.0268(19) 0.0155(17) -0.0075(15) 0.0054(15) 0.0004(15)
N10 0.0223(18) 0.034(2) 0.0169(17) -0.0125(15) 0.0016(14) 0.0000(15)
C1 0.028(2) 0.035(2) 0.014(2) -0.0093(17) -0.0031(17) 0.0018(18)
C2 0.027(2) 0.044(3) 0.022(2) -0.0141(19) -0.0066(18) 0.0015(19)
C4 0.023(2) 0.022(2) 0.0120(19) -0.0094(16) -0.0019(15) 0.0012(16)
C5 0.019(2) 0.026(2) 0.019(2) -0.0112(17) 0.0014(16) 0.0000(16)
C6 0.025(2) 0.021(2) 0.015(2) -0.0069(16) 0.0018(16) 0.0004(16)
C7 0.026(2) 0.029(2) 0.0119(19) -0.0095(16) 0.0014(16) -0.0020(17)
C8 0.019(2) 0.026(2) 0.017(2) -0.0111(16) -0.0009(16) -0.0009(16)
C9 0.024(2) 0.038(3) 0.026(2) -0.0169(19) 0.0077(18) -0.0082(18)
C10 0.021(2) 0.062(3) 0.033(3) -0.025(2) 0.0012(19) -0.009(2)
C11 0.023(2) 0.052(3) 0.027(2) -0.022(2) -0.0037(18) -0.003(2)
C12 0.019(2) 0.031(2) 0.015(2) -0.0082(17) 0.0046(16) -0.0061(16)
C13 0.024(2) 0.030(2) 0.015(2) -0.0059(17) 0.0029(16) -0.0033(17)
C14 0.019(2) 0.027(2) 0.0133(19) -0.0064(16) 0.0000(16) 0.0017(16)
C15 0.031(2) 0.031(2) 0.0107(19) -0.0101(17) 0.0017(16) -0.0029(18)
C16 0.026(2) 0.028(2) 0.016(2) -0.0068(17) 0.0002(17) -0.0037(17)
C17 0.026(2) 0.032(2) 0.015(2) -0.0091(17) -0.0003(17) 0.0018(18)
C18 0.028(2) 0.049(3) 0.018(2) -0.018(2) 0.0001(18) -0.009(2)
C19 0.021(2) 0.043(3) 0.021(2) -0.0128(19) 0.0015(17) -0.0092(18)
C20 0.021(2) 0.040(3) 0.017(2) -0.0113(18) -0.0003(17) -0.0027(18)
C21 0.021(2) 0.037(2) 0.019(2) -0.0117(18) 0.0034(17) -0.0052(18)
C22 0.035(3) 0.039(3) 0.020(2) -0.0122(19) 0.0041(19) -0.009(2)
C23 0.034(3) 0.045(3) 0.036(3) -0.023(2) 0.006(2) -0.006(2)
C24 0.029(3) 0.041(3) 0.051(3) -0.026(2) 0.002(2) -0.002(2)
C25 0.030(3) 0.036(3) 0.039(3) -0.010(2) -0.003(2) 0.001(2)
C26 0.027(2) 0.044(3) 0.021(2) -0.011(2) 0.0019(18) -0.0022(19)
C27 0.022(2) 0.038(2) 0.015(2) -0.0115(18) 0.0001(16) -0.0015(18)
C28 0.028(2) 0.038(2) 0.0102(19) -0.0101(17) -0.0007(16) 0.0002(18)
C29 0.028(2) 0.043(3) 0.019(2) -0.0098(19) -0.0020(18) 0.002(2)
C30 0.029(3) 0.054(3) 0.030(3) -0.015(2) -0.008(2) 0.010(2)
C31 0.046(3) 0.042(3) 0.024(2) -0.008(2) -0.011(2) 0.015(2)
C32 0.048(3) 0.036(3) 0.018(2) -0.0084(19) -0.003(2) -0.001(2)
C33 0.033(3) 0.040(3) 0.018(2) -0.0114(19) -0.0019(18) -0.001(2)
C34 0.032(2) 0.032(2) 0.020(2) -0.0136(18) 0.0045(18) -0.0071(18)
C35 0.042(3) 0.037(3) 0.019(2) -0.0131(19) 0.0072(19) -0.007(2)
C36 0.075(4) 0.034(3) 0.022(2) -0.015(2) 0.017(2) -0.020(3)
C37 0.055(4) 0.034(3) 0.060(4) -0.027(3) 0.037(3) -0.015(2)
C38 0.034(3) 0.027(3) 0.064(4) -0.016(2) 0.016(2) -0.005(2)
C39 0.027(2) 0.032(2) 0.038(3) -0.011(2) 0.004(2) -0.0023(19)
C40 0.041(3) 0.038(3) 0.025(2) -0.014(2) 0.003(2) 0.002(2)
C41 0.051(3) 0.033(3) 0.036(3) -0.017(2) 0.008(2) 0.001(2)
C42 0.050(3) 0.027(2) 0.026(2) -0.0093(19) 0.004(2) -0.001(2)
C43 0.025(2) 0.026(2) 0.020(2) -0.0055(18) 0.0003(17) -0.0033(17)
C44 0.035(2) 0.028(2) 0.018(2) -0.0078(18) 0.0001(18) -0.0030(18)
C45 0.027(2) 0.030(2) 0.017(2) -0.0073(18) -0.0033(17) -0.0051(18)
C46 0.024(2) 0.034(2) 0.021(2) -0.0148(19) 0.0019(17) -0.0011(17)
C47 0.023(2) 0.031(2) 0.013(2) -0.0074(17) -0.0012(16) -0.0038(17)
C48 0.034(3) 0.035(2) 0.025(2) -0.016(2) -0.0050(19) 0.0037(19)
C49 0.047(3) 0.028(2) 0.028(2) -0.012(2) -0.006(2) 0.005(2)
C50 0.032(2) 0.034(3) 0.021(2) -0.0095(19) -0.0057(18) -0.0016(19)
C51 0.032(2) 0.026(2) 0.023(2) -0.0081(18) -0.0005(18) -0.0022(18)
C52 0.028(2) 0.030(2) 0.020(2) -0.0091(18) 0.0000(17) -0.0006(18)
C53 0.023(2) 0.027(2) 0.014(2) -0.0046(17) 0.0017(16) -0.0025(17)
C54 0.027(2) 0.027(2) 0.019(2) -0.0049(17) -0.0004(17) -0.0033(17)
C55 0.026(2) 0.026(2) 0.017(2) -0.0106(17) 0.0008(16) 0.0004(17)
C56 0.021(2) 0.027(2) 0.0139(19) -0.0078(17) -0.0013(16) -0.0005(16)
C57 0.036(3) 0.027(2) 0.018(2) -0.0078(18) 0.0045(18) -0.0052(18)
C58 0.034(2) 0.036(2) 0.018(2) -0.0156(18) 0.0038(18) -0.0043(19)
C59 0.022(2) 0.026(2) 0.0143(19) -0.0062(16) -0.0010(16) -0.0019(16)
C60 0.034(2) 0.026(2) 0.0128(19) -0.0095(17) -0.0030(17) 0.0008(17)
C61 0.031(2) 0.032(2) 0.019(2) -0.0110(18) 0.0004(18) -0.0005(18)
C62 0.037(3) 0.036(3) 0.027(2) -0.017(2) -0.011(2) 0.009(2)
C63 0.055(3) 0.027(2) 0.021(2) -0.0099(19) -0.011(2) 0.005(2)
C64 0.054(3) 0.026(2) 0.017(2) -0.0042(18) -0.007(2) -0.010(2)
C65 0.034(2) 0.028(2) 0.017(2) -0.0066(18) -0.0040(18) -0.0027(18)
C66 0.025(2) 0.031(2) 0.015(2) -0.0071(17) -0.0010(17) -0.0050(17)
C67 0.022(2) 0.036(2) 0.015(2) -0.0076(18) -0.0003(16) 0.0044(17)
C68 0.031(2) 0.037(3) 0.021(2) -0.0095(19) -0.0028(18) 0.0022(19)
C69 0.041(3) 0.049(3) 0.023(2) -0.007(2) -0.011(2) 0.013(2)
C70 0.044(3) 0.038(3) 0.030(3) -0.004(2) -0.003(2) 0.015(2)
C71 0.043(3) 0.035(3) 0.040(3) -0.014(2) 0.001(2) 0.007(2)
C72 0.037(3) 0.038(3) 0.023(2) -0.010(2) -0.0012(19) 0.004(2)
C73 0.023(2) 0.032(2) 0.018(2) -0.0104(18) -0.0022(17) 0.0012(17)
C74 0.029(2) 0.045(3) 0.022(2) -0.012(2) -0.0056(18) 0.004(2)
C75 0.029(3) 0.059(3) 0.026(2) -0.016(2) 0.0059(19) -0.002(2)
C76 0.044(3) 0.049(3) 0.015(2) -0.010(2) 0.003(2) 0.003(2)
C77 0.034(3) 0.049(3) 0.021(2) -0.014(2) -0.0082(19) 0.007(2)
C78 0.030(2) 0.035(2) 0.019(2) -0.0099(18) -0.0024(18) 0.0051(19)
C83 0.017(2) 0.038(2) 0.024(2) -0.0133(19) 0.0013(17) -0.0029(17)
Cl1 0.0590(14) 0.0445(12) 0.0448(12) -0.0235(9) -0.0015(9) -0.0104(9)
Cl2 0.0577(14) 0.0537(13) 0.0451(12) -0.0073(10) -0.0019(10) 0.0207(10)
C79 0.057(5) 0.028(4) 0.032(4) -0.002(3) -0.021(4) -0.003(3)
F1 0.0468(17) 0.0581(17) 0.0264(14) -0.0166(13) 0.0084(12) -0.0087(13)
F2 0.086(3) 0.069(2) 0.084(3) -0.051(2) -0.019(2) 0.0336(19)
F3 0.0349(17) 0.103(3) 0.0474(19) -0.0212(17) 0.0044(14) -0.0226(16)
F4 0.0296(15) 0.075(2) 0.0313(15) -0.0139(14) -0.0056(12) 0.0021(13)
B1 0.028(3) 0.040(3) 0.026(3) -0.014(2) -0.003(2) 0.008(2)
F5 0.063(2) 0.0455(17) 0.0508(19) -0.0174(14) -0.0061(15) -0.0022(14)
F6 0.062(2) 0.087(3) 0.082(3) -0.020(2) -0.0332(19) -0.0045(19)
F7 0.156(4) 0.062(2) 0.066(2) -0.0201(19) 0.072(3) -0.010(2)
F8 0.0634(19) 0.0380(16) 0.0487(18) -0.0139(14) 0.0078(15) 0.0116(14)
B2 0.032(3) 0.043(3) 0.030(3) -0.014(2) 0.005(2) 0.003(2)
O1 0.058(3) 0.095(3) 0.044(2) -0.028(2) 0.0084(19) -0.013(2)
C80 0.048(3) 0.050(3) 0.044(3) -0.020(2) -0.012(2) 0.005(2)
O2 0.099(4) 0.070(3) 0.075(3) -0.037(2) -0.027(3) 0.000(2)
C81 0.135(7) 0.053(4) 0.086(5) -0.005(3) -0.064(5) -0.006(4)

loop_
_atom_type_symbol
_atom_type_description
_atom_type_scat_dispersion_real
_atom_type_scat_dispersion_imag
_atom_type_scat_source
B B 0.0013 0.0007 'International Tables Vol C Tables 4.2.6.8 and 6.1.1.4'
C C 0.0033 0.0016 'International Tables Vol C Tables 4.2.6.8 and 6.1.1.4'
Cl Cl 0.1484 0.1585 'International Tables Vol C Tables 4.2.6.8 and 6.1.1.4'
F F 0.0171 0.0103 'International Tables Vol C Tables 4.2.6.8 and 6.1.1.4'
Fe Fe 0.3463 0.8444 'International Tables Vol C Tables 4.2.6.8 and 6.1.1.4'
H H 0.0000 0.0000 'International Tables Vol C Tables 4.2.6.8 and 6.1.1.4'
N N 0.0061 0.0033 'International Tables Vol C Tables 4.2.6.8 and 6.1.1.4'
O O 0.0106 0.0060 'International Tables Vol C Tables 4.2.6.8 and 6.1.1.4'

loop_
_geom_angle_atom_site_label_1
_geom_angle_atom_site_label_2
_geom_angle_atom_site_label_3
_geom_angle
_geom_angle_site_symmetry_1
_geom_angle_site_symmetry_3
_geom_angle_publ_flag
N1 Fe1 N2 79.64(13) . . ?
N1 Fe1 N3 79.88(13) . . ?
N1 Fe1 N5 99.83(13) . . ?
N1 Fe1 N6 100.78(13) . . ?
N2 Fe1 N3 159.49(13) . . ?
N2 Fe1 N5 90.88(13) . . ?
N2 Fe1 N6 93.53(13) . . ?
N3 Fe1 N5 93.74(14) . . ?
N4 Fe1 N1 179.37(14) . . ?
N4 Fe1 N2 100.41(13) . . ?
N4 Fe1 N3 100.09(13) . . ?
N4 Fe1 N5 79.55(14) . . ?
N4 Fe1 N6 79.85(13) . . ?
N6 Fe1 N3 89.15(13) . . ?
N6 Fe1 N5 159.38(13) . . ?
C4 N1 Fe1 120.9(2) . . ?
C4 N1 C8 118.4(3) . . ?
C8 N1 Fe1 120.6(3) . . ?
N7 N2 Fe1 112.8(2) . . ?
C1 N2 Fe1 142.9(3) . . ?
C1 N2 N7 104.2(3) . . ?
N8 N3 Fe1 112.3(2) . . ?
C9 N3 Fe1 142.1(3) . . ?
C9 N3 N8 105.2(3) . . ?
C43 N4 Fe1 120.7(3) . . ?
C47 N4 Fe1 121.0(3) . . ?
C47 N4 C43 118.3(3) . . ?
N9 N5 Fe1 112.6(2) . . ?
C40 N5 Fe1 142.7(3) . . ?
C40 N5 N9 104.6(3) . . ?
N10 N6 Fe1 111.8(2) . . ?
C50 N6 Fe1 142.2(3) . . ?
C50 N6 N10 105.5(3) . . ?
N2 N7 C4 116.2(3) . . ?
C83 N7 N2 111.0(3) . . ?
C83 N7 C4 132.9(3) . . ?
N3 N8 C8 116.9(3) . . ?
C11 N8 N3 110.8(3) . . ?
C11 N8 C8 132.3(3) . . ?
N5 N9 C43 116.6(3) . . ?
C42 N9 N5 111.2(3) . . ?
C42 N9 C43 132.2(3) . . ?
N6 N10 C47 117.2(3) . . ?
C48 N10 N6 110.4(3) . . ?
C48 N10 C47 132.3(3) . . ?
N2 C1 H1 124.2 . . ?
N2 C1 C2 111.6(4) . . ?
C2 C1 H1 124.2 . . ?
C1 C2 H2 127.0 . . ?
C83 C2 C1 106.0(4) . . ?
C83 C2 H2 127.0 . . ?
N1 C4 N7 110.3(3) . . ?
N1 C4 C5 123.2(3) . . ?
C5 C4 N7 126.5(4) . . ?
C4 C5 H5 120.9 . . ?
C4 C5 C6 118.3(4) . . ?
C6 C5 H5 120.9 . . ?
C5 C6 C7 118.8(3) . . ?
C5 C6 C12 118.6(3) . . ?
C7 C6 C12 122.6(3) . . ?
C6 C7 H7 121.0 . . ?
C8 C7 C6 118.1(4) . . ?
C8 C7 H7 121.0 . . ?
N1 C8 N8 110.2(3) . . ?
N1 C8 C7 123.2(4) . . ?
C7 C8 N8 126.7(3) . . ?
N3 C9 H9 124.4 . . ?
N3 C9 C10 111.2(4) . . ?
C10 C9 H9 124.4 . . ?
C9 C10 H10 127.1 . . ?
C11 C10 C9 105.8(4) . . ?
C11 C10 H10 127.1 . . ?
N8 C11 C10 106.9(4) . . ?
N8 C11 H11 126.5 . . ?
C10 C11 H11 126.5 . . ?
C6 C12 H12 116.9 . . ?
C13 C12 C6 126.2(4) . . ?
C13 C12 H12 116.9 . . ?
C12 C13 H13 116.8 . . ?
C12 C13 C14 126.4(4) . . ?
C14 C13 H13 116.8 . . ?
C15 C14 C13 122.0(4) . . ?
C19 C14 C13 120.1(4) . . ?
C19 C14 C15 117.8(3) . . ?
C14 C15 H15 119.6 . . ?
C16 C15 C14 120.8(4) . . ?
C16 C15 H15 119.6 . . ?
C15 C16 H16 119.5 . . ?
C15 C16 C17 121.1(4) . . ?
C17 C16 H16 119.5 . . ?
C16 C17 C20 118.9(4) . . ?
C18 C17 C16 118.0(4) . . ?
C18 C17 C20 122.8(4) . . ?
C17 C18 H18 119.6 . . ?
C19 C18 C17 120.7(4) . . ?
C19 C18 H18 119.6 . . ?
C14 C19 H19 119.3 . . ?
C18 C19 C14 121.4(4) . . ?
C18 C19 H19 119.3 . . ?
C21 C20 C17 114.5(3) . . ?
C27 C20 C17 121.8(4) . . ?
C27 C20 C21 123.5(4) . . ?
C22 C21 C20 122.5(4) . . ?
C26 C21 C20 120.2(4) . . ?
C26 C21 C22 117.3(4) . . ?
C21 C22 H22 119.0 . . ?
C23 C22 C21 122.0(4) . . ?
C23 C22 H22 119.0 . . ?
C22 C23 H23 120.0 . . ?
C22 C23 C24 119.9(4) . . ?
C24 C23 H23 120.0 . . ?
C23 C24 H24 119.8 . . ?
C23 C24 C25 120.4(4) . . ?
C25 C24 H24 119.8 . . ?
C24 C25 H25 120.3 . . ?
C24 C25 C26 119.3(4) . . ?
C26 C25 H25 120.3 . . ?
C21 C26 C25 121.1(4) . . ?
C21 C26 H26 119.5 . . ?
C25 C26 H26 119.5 . . ?
C20 C27 C28 124.0(4) . . ?
C20 C27 C34 121.9(4) . . ?
C28 C27 C34 114.1(3) . . ?
C29 C28 C27 122.4(4) . . ?
C29 C28 C33 117.6(4) . . ?
C33 C28 C27 119.8(4) . . ?
C28 C29 H29 119.5 . . ?
C30 C29 C28 120.9(4) . . ?
C30 C29 H29 119.5 . . ?
C29 C30 H30 119.6 . . ?
C31 C30 C29 120.9(4) . . ?
C31 C30 H30 119.6 . . ?
C30 C31 H31 120.4 . . ?
C30 C31 C32 119.2(4) . . ?
C32 C31 H31 120.4 . . ?
C31 C32 H32 119.9 . . ?
C33 C32 C31 120.3(4) . . ?
C33 C32 H32 119.9 . . ?
C28 C33 H33 119.5 . . ?
C32 C33 C28 121.0(4) . . ?
C32 C33 H33 119.5 . . ?
C35 C34 C27 121.3(4) . . ?
C35 C34 C39 118.4(4) . . ?
C39 C34 C27 120.2(4) . . ?
C34 C35 H35 119.9 . . ?
C34 C35 C36 120.3(4) . . ?
C36 C35 H35 119.9 . . ?
C35 C36 H36 120.0 . . ?
C37 C36 C35 119.9(5) . . ?
C37 C36 H36 120.0 . . ?
C36 C37 H37 119.9 . . ?
C38 C37 C36 120.3(4) . . ?
C38 C37 H37 119.9 . . ?
C37 C38 H38 120.0 . . ?
C37 C38 C39 119.9(5) . . ?
C39 C38 H38 120.0 . . ?
C34 C39 H39 119.4 . . ?
C38 C39 C34 121.2(4) . . ?
C38 C39 H39 119.4 . . ?
N5 C40 H40 124.4 . . ?
N5 C40 C41 111.1(4) . . ?
C41 C40 H40 124.4 . . ?
C40 C41 H41 126.7 . . ?
C42 C41 C40 106.6(4) . . ?
C42 C41 H41 126.7 . . ?
N9 C42 H42 126.8 . . ?
C41 C42 N9 106.4(4) . . ?
C41 C42 H42 126.8 . . ?
N4 C43 N9 110.6(3) . . ?
N4 C43 C44 122.6(4) . . ?
C44 C43 N9 126.8(4) . . ?
C43 C44 H44 120.7 . . ?
C43 C44 C45 118.7(4) . . ?
C45 C44 H44 120.7 . . ?
C44 C45 C46 119.2(4) . . ?
C44 C45 C51 119.5(4) . . ?
C46 C45 C51 121.3(4) . . ?
C45 C46 H46 121.0 . . ?
C47 C46 C45 118.0(4) . . ?
C47 C46 H46 121.0 . . ?
N4 C47 N10 110.1(3) . . ?
N4 C47 C46 123.1(4) . . ?
C46 C47 N10 126.8(4) . . ?
N10 C48 H48 126.3 . . ?
N10 C48 C49 107.3(4) . . ?
C49 C48 H48 126.3 . . ?
C48 C49 H49 127.2 . . ?
C48 C49 C50 105.6(4) . . ?
C50 C49 H49 127.2 . . ?
N6 C50 C49 111.1(4) . . ?
N6 C50 H50 124.4 . . ?
C49 C50 H50 124.4 . . ?
C45 C51 H51 117.3 . . ?
C52 C51 C45 125.4(4) . . ?
C52 C51 H51 117.3 . . ?
C51 C52 H52 116.8 . . ?
C51 C52 C53 126.5(4) . . ?
C53 C52 H52 116.8 . . ?
C54 C53 C52 118.2(4) . . ?
C54 C53 C58 117.6(4) . . ?
C58 C53 C52 124.1(4) . . ?
C53 C54 H54 119.0 . . ?
C53 C54 C55 121.9(4) . . ?
C55 C54 H54 119.0 . . ?
C54 C55 H55 120.0 . . ?
C54 C55 C56 120.0(4) . . ?
C56 C55 H55 120.0 . . ?
C55 C56 C57 118.4(4) . . ?
C55 C56 C59 120.7(4) . . ?
C57 C56 C59 120.9(3) . . ?
C56 C57 H57 119.5 . . ?
C58 C57 C56 121.1(4) . . ?
C58 C57 H57 119.5 . . ?
C53 C58 H58 119.5 . . ?
C57 C58 C53 121.0(4) . . ?
C57 C58 H58 119.5 . . ?
C56 C59 C60 114.4(3) . . ?
C66 C59 C56 122.9(3) . . ?
C66 C59 C60 122.8(3) . . ?
C61 C60 C59 119.5(4) . . ?
C65 C60 C59 122.5(4) . . ?
C65 C60 C61 118.0(4) . . ?
C60 C61 H61 119.4 . . ?
C60 C61 C62 121.2(4) . . ?
C62 C61 H61 119.4 . . ?
C61 C62 H62 120.3 . . ?
C63 C62 C61 119.4(4) . . ?
C63 C62 H62 120.3 . . ?
C62 C63 H63 119.8 . . ?
C64 C63 C62 120.3(4) . . ?
C64 C63 H63 119.8 . . ?
C63 C64 H64 120.0 . . ?
C63 C64 C65 120.0(4) . . ?
C65 C64 H64 120.0 . . ?
C60 C65 H65 119.4 . . ?
C64 C65 C60 121.1(4) . . ?
C64 C65 H65 119.4 . . ?
C59 C66 C67 121.6(3) . . ?
C59 C66 C73 123.6(4) . . ?
C73 C66 C67 114.8(3) . . ?
C68 C67 C66 122.2(4) . . ?
C72 C67 C66 119.3(4) . . ?
C72 C67 C68 118.5(4) . . ?
C67 C68 H68 120.1 . . ?
C67 C68 C69 119.9(4) . . ?
C69 C68 H68 120.1 . . ?
C68 C69 H69 119.6 . . ?
C70 C69 C68 120.8(4) . . ?
C70 C69 H69 119.6 . . ?
C69 C70 H70 119.8 . . ?
C69 C70 C71 120.4(4) . . ?
C71 C70 H70 119.8 . . ?
C70 C71 H71 120.3 . . ?
C70 C71 C72 119.3(5) . . ?
C72 C71 H71 120.3 . . ?
C67 C72 C71 121.0(4) . . ?
C67 C72 H72 119.5 . . ?
C71 C72 H72 119.5 . . ?
C74 C73 C66 120.5(4) . . ?
C74 C73 C78 118.1(4) . . ?
C78 C73 C66 121.3(4) . . ?
C73 C74 H74 119.2 . . ?
C73 C74 C75 121.6(4) . . ?
C75 C74 H74 119.2 . . ?
C74 C75 H75 120.1 . . ?
C74 C75 C76 119.9(4) . . ?
C76 C75 H75 120.1 . . ?
C75 C76 H76 120.2 . . ?
C77 C76 C75 119.6(4) . . ?
C77 C76 H76 120.2 . . ?
C76 C77 H77 119.7 . . ?
C76 C77 C78 120.6(4) . . ?
C78 C77 H77 119.7 . . ?
C73 C78 H78 119.9 . . ?
C77 C78 C73 120.2(4) . . ?
C77 C78 H78 119.9 . . ?
N7 C83 C2 107.2(3) . . ?
N7 C83 H83 126.4 . . ?
C2 C83 H83 126.4 . . ?
Cl1 C79 H79A 108.5 . . ?
Cl1 C79 H79B 108.5 . . ?
Cl2 C79 Cl1 115.2(4) . . ?
Cl2 C79 H79A 108.5 . . ?
Cl2 C79 H79B 108.5 . . ?
H79A C79 H79B 107.5 . . ?
F2 B1 F1 108.5(4) . . ?
F2 B1 F3 110.7(4) . . ?
F2 B1 F4 110.4(4) . . ?
F3 B1 F1 109.6(4) . . ?
F3 B1 F4 109.1(4) . . ?
F4 B1 F1 108.5(4) . . ?
F5 B2 F6 107.3(4) . . ?
F7 B2 F5 112.0(5) . . ?
F7 B2 F6 110.4(5) . . ?
F7 B2 F8 110.1(4) . . ?
F8 B2 F5 109.3(4) . . ?
F8 B2 F6 107.6(4) . . ?
C80 O1 H1A 109.5 . . ?
O1 C80 H80A 109.5 . . ?
O1 C80 H80B 109.5 . . ?
O1 C80 H80C 109.5 . . ?
H80A C80 H80B 109.5 . . ?
H80A C80 H80C 109.5 . . ?
H80B C80 H80C 109.5 . . ?
C81 O2 H2A 109.5 . . ?
O2 C81 H81A 109.5 . . ?
O2 C81 H81B 109.5 . . ?
O2 C81 H81C 109.5 . . ?
H81A C81 H81B 109.5 . . ?
H81A C81 H81C 109.5 . . ?
H81B C81 H81C 109.5 . . ?

loop_
_geom_bond_atom_site_label_1
_geom_bond_atom_site_label_2
_geom_bond_distance
_geom_bond_site_symmetry_2
_geom_bond_publ_flag
Fe1 N1 1.900(3) . ?
Fe1 N2 1.972(3) . ?
Fe1 N3 1.978(3) . ?
Fe1 N4 1.898(3) . ?
Fe1 N5 1.991(3) . ?
Fe1 N6 1.978(3) . ?
N1 C4 1.336(5) . ?
N1 C8 1.344(5) . ?
N2 N7 1.389(4) . ?
N2 C1 1.333(5) . ?
N3 N8 1.386(4) . ?
N3 C9 1.321(5) . ?
N4 C43 1.352(5) . ?
N4 C47 1.334(5) . ?
N5 N9 1.385(4) . ?
N5 C40 1.316(5) . ?
N6 N10 1.389(4) . ?
N6 C50 1.320(5) . ?
N7 C4 1.404(5) . ?
N7 C83 1.356(5) . ?
N8 C8 1.399(5) . ?
N8 C11 1.358(5) . ?
N9 C42 1.360(5) . ?
N9 C43 1.394(5) . ?
N10 C47 1.396(5) . ?
N10 C48 1.357(5) . ?
C1 H1 0.9500 . ?
C1 C2 1.394(6) . ?
C2 H2 0.9500 . ?
C2 C83 1.362(6) . ?
C4 C5 1.372(5) . ?
C5 H5 0.9500 . ?
C5 C6 1.402(5) . ?
C6 C7 1.407(5) . ?
C6 C12 1.459(5) . ?
C7 H7 0.9500 . ?
C7 C8 1.369(5) . ?
C9 H9 0.9500 . ?
C9 C10 1.402(6) . ?
C10 H10 0.9500 . ?
C10 C11 1.374(6) . ?
C11 H11 0.9500 . ?
C12 H12 0.9500 . ?
C12 C13 1.332(5) . ?
C13 H13 0.9500 . ?
C13 C14 1.471(5) . ?
C14 C15 1.395(5) . ?
C14 C19 1.394(6) . ?
C15 H15 0.9500 . ?
C15 C16 1.383(5) . ?
C16 H16 0.9500 . ?
C16 C17 1.397(6) . ?
C17 C18 1.393(6) . ?
C17 C20 1.500(5) . ?
C18 H18 0.9500 . ?
C18 C19 1.380(6) . ?
C19 H19 0.9500 . ?
C20 C21 1.490(6) . ?
C20 C27 1.358(6) . ?
C21 C22 1.401(6) . ?
C21 C26 1.396(5) . ?
C22 H22 0.9500 . ?
C22 C23 1.371(6) . ?
C23 H23 0.9500 . ?
C23 C24 1.376(6) . ?
C24 H24 0.9500 . ?
C24 C25 1.386(7) . ?
C25 H25 0.9500 . ?
C25 C26 1.401(6) . ?
C26 H26 0.9500 . ?
C27 C28 1.485(6) . ?
C27 C34 1.501(5) . ?
C28 C29 1.394(6) . ?
C28 C33 1.403(6) . ?
C29 H29 0.9500 . ?
C29 C30 1.384(6) . ?
C30 H30 0.9500 . ?
C30 C31 1.378(7) . ?
C31 H31 0.9500 . ?
C31 C32 1.386(6) . ?
C32 H32 0.9500 . ?
C32 C33 1.386(6) . ?
C33 H33 0.9500 . ?
C34 C35 1.387(6) . ?
C34 C39 1.394(6) . ?
C35 H35 0.9500 . ?
C35 C36 1.396(6) . ?
C36 H36 0.9500 . ?
C36 C37 1.378(7) . ?
C37 H37 0.9500 . ?
C37 C38 1.372(7) . ?
C38 H38 0.9500 . ?
C38 C39 1.375(6) . ?
C39 H39 0.9500 . ?
C40 H40 0.9500 . ?
C40 C41 1.402(6) . ?
C41 H41 0.9500 . ?
C41 C42 1.353(6) . ?
C42 H42 0.9500 . ?
C43 C44 1.376(5) . ?
C44 H44 0.9500 . ?
C44 C45 1.383(6) . ?
C45 C46 1.404(5) . ?
C45 C51 1.476(6) . ?
C46 H46 0.9500 . ?
C46 C47 1.379(5) . ?
C48 H48 0.9500 . ?
C48 C49 1.373(6) . ?
C49 H49 0.9500 . ?
C49 C50 1.408(6) . ?
C50 H50 0.9500 . ?
C51 H51 0.9500 . ?
C51 C52 1.318(6) . ?
C52 H52 0.9500 . ?
C52 C53 1.474(5) . ?
C53 C54 1.390(6) . ?
C53 C58 1.394(6) . ?
C54 H54 0.9500 . ?
C54 C55 1.391(5) . ?
C55 H55 0.9500 . ?
C55 C56 1.393(5) . ?
C56 C57 1.395(6) . ?
C56 C59 1.492(5) . ?
C57 H57 0.9500 . ?
C57 C58 1.384(5) . ?
C58 H58 0.9500 . ?
C59 C60 1.499(5) . ?
C59 C66 1.356(6) . ?
C60 C61 1.392(6) . ?
C60 C65 1.389(6) . ?
C61 H61 0.9500 . ?
C61 C62 1.397(6) . ?
C62 H62 0.9500 . ?
C62 C63 1.380(6) . ?
C63 H63 0.9500 . ?
C63 C64 1.374(6) . ?
C64 H64 0.9500 . ?
C64 C65 1.389(6) . ?
C65 H65 0.9500 . ?
C66 C67 1.498(5) . ?
C66 C73 1.495(5) . ?
C67 C68 1.395(6) . ?
C67 C72 1.389(6) . ?
C68 H68 0.9500 . ?
C68 C69 1.397(6) . ?
C69 H69 0.9500 . ?
C69 C70 1.363(7) . ?
C70 H70 0.9500 . ?
C70 C71 1.380(7) . ?
C71 H71 0.9500 . ?
C71 C72 1.398(6) . ?
C72 H72 0.9500 . ?
C73 C74 1.380(6) . ?
C73 C78 1.409(5) . ?
C74 H74 0.9500 . ?
C74 C75 1.382(6) . ?
C75 H75 0.9500 . ?
C75 C76 1.389(6) . ?
C76 H76 0.9500 . ?
C76 C77 1.380(6) . ?
C77 H77 0.9500 . ?
C77 C78 1.386(6) . ?
C78 H78 0.9500 . ?
C83 H83 0.9500 . ?
Cl1 C79 1.780(8) . ?
Cl2 C79 1.665(8) . ?
C79 H79A 0.9900 . ?
C79 H79B 0.9900 . ?
F1 B1 1.388(6) . ?
F2 B1 1.366(6) . ?
F3 B1 1.373(6) . ?
F4 B1 1.387(5) . ?
F5 B2 1.377(6) . ?
F6 B2 1.397(6) . ?
F7 B2 1.365(6) . ?
F8 B2 1.370(6) . ?
O1 H1A 0.8400 . ?
O1 C80 1.396(6) . ?
C80 H80A 0.9800 . ?
C80 H80B 0.9800 . ?
C80 H80C 0.9800 . ?
O2 H2A 0.8400 . ?
O2 C81 1.372(7) . ?
C81 H81A 0.9800 . ?
C81 H81B 0.9800 . ?
C81 H81C 0.9800 . ?

loop_
_geom_torsion_atom_site_label_1
_geom_torsion_atom_site_label_2
_geom_torsion_atom_site_label_3
_geom_torsion_atom_site_label_4
_geom_torsion
_geom_torsion_site_symmetry_1
_geom_torsion_site_symmetry_2
_geom_torsion_site_symmetry_3
_geom_torsion_site_symmetry_4
_geom_torsion_publ_flag
Fe1 N1 C4 N7 -0.2(4) . . . . ?
Fe1 N1 C4 C5 179.2(3) . . . . ?
Fe1 N1 C8 N8 0.6(4) . . . . ?
Fe1 N1 C8 C7 -178.5(3) . . . . ?
Fe1 N2 N7 C4 3.9(4) . . . . ?
Fe1 N2 N7 C83 -176.8(3) . . . . ?
Fe1 N2 C1 C2 175.8(3) . . . . ?
Fe1 N3 N8 C8 4.8(4) . . . . ?
Fe1 N3 N8 C11 -173.8(3) . . . . ?
Fe1 N3 C9 C10 171.2(4) . . . . ?
Fe1 N4 C43 N9 -0.7(4) . . . . ?
Fe1 N4 C43 C44 179.8(3) . . . . ?
Fe1 N4 C47 N10 0.0(4) . . . . ?
Fe1 N4 C47 C46 -178.6(3) . . . . ?
Fe1 N5 N9 C42 -178.1(3) . . . . ?
Fe1 N5 N9 C43 0.4(4) . . . . ?
Fe1 N5 C40 C41 177.2(4) . . . . ?
Fe1 N6 N10 C47 3.5(4) . . . . ?
Fe1 N6 N10 C48 -172.8(3) . . . . ?
Fe1 N6 C50 C49 170.3(3) . . . . ?
N1 C4 C5 C6 -0.6(6) . . . . ?
N2 Fe1 N4 C43 -88.3(3) . . . . ?
N2 Fe1 N4 C47 93.3(3) . . . . ?
N2 N7 C4 N1 -2.5(4) . . . . ?
N2 N7 C4 C5 178.1(3) . . . . ?
N2 N7 C83 C2 -0.7(4) . . . . ?
N2 C1 C2 C83 -0.2(5) . . . . ?
N3 Fe1 N4 C43 92.7(3) . . . . ?
N3 Fe1 N4 C47 -85.8(3) . . . . ?
N3 N8 C8 N1 -3.6(5) . . . . ?
N3 N8 C8 C7 175.5(4) . . . . ?
N3 N8 C11 C10 -0.6(5) . . . . ?
N3 C9 C10 C11 -0.3(5) . . . . ?
N4 C43 C44 C45 -0.2(6) . . . . ?
N5 Fe1 N4 C43 0.7(3) . . . . ?
N5 Fe1 N4 C47 -177.7(3) . . . . ?
N5 N9 C42 C41 0.0(5) . . . . ?
N5 N9 C43 N4 0.2(5) . . . . ?
N5 N9 C43 C44 179.7(4) . . . . ?
N5 C40 C41 C42 -0.2(6) . . . . ?
N6 Fe1 N4 C43 180.0(3) . . . . ?
N6 Fe1 N4 C47 1.5(3) . . . . ?
N6 N10 C47 N4 -2.3(5) . . . . ?
N6 N10 C47 C46 176.1(4) . . . . ?
N6 N10 C48 C49 -1.3(5) . . . . ?
N7 N2 C1 C2 -0.2(4) . . . . ?
N7 C4 C5 C6 178.7(4) . . . . ?
N8 N3 C9 C10 -0.1(5) . . . . ?
N9 N5 C40 C41 0.2(5) . . . . ?
N9 C43 C44 C45 -179.7(4) . . . . ?
N10 N6 C50 C49 -0.7(4) . . . . ?
N10 C48 C49 C50 0.8(5) . . . . ?
C1 N2 N7 C4 -178.7(3) . . . . ?
C1 N2 N7 C83 0.5(4) . . . . ?
C1 C2 C83 N7 0.5(5) . . . . ?
C4 N1 C8 N8 -178.5(3) . . . . ?
C4 N1 C8 C7 2.4(6) . . . . ?
C4 N7 C83 C2 178.4(4) . . . . ?
C4 C5 C6 C7 2.1(5) . . . . ?
C4 C5 C6 C12 -176.5(3) . . . . ?
C5 C6 C7 C8 -1.4(5) . . . . ?
C5 C6 C12 C13 164.1(4) . . . . ?
C6 C7 C8 N1 -0.8(6) . . . . ?
C6 C7 C8 N8 -179.8(4) . . . . ?
C6 C12 C13 C14 -174.3(4) . . . . ?
C7 C6 C12 C13 -14.5(6) . . . . ?
C8 N1 C4 N7 178.9(3) . . . . ?
C8 N1 C4 C5 -1.6(5) . . . . ?
C8 N8 C11 C10 -178.9(4) . . . . ?
C9 N3 N8 C8 179.0(3) . . . . ?
C9 N3 N8 C11 0.4(4) . . . . ?
C9 C10 C11 N8 0.5(5) . . . . ?
C11 N8 C8 N1 174.7(4) . . . . ?
C11 N8 C8 C7 -6.2(7) . . . . ?
C12 C6 C7 C8 177.1(4) . . . . ?
C12 C13 C14 C15 -16.6(6) . . . . ?
C12 C13 C14 C19 161.4(4) . . . . ?
C13 C14 C15 C16 176.5(4) . . . . ?
C13 C14 C19 C18 -174.3(4) . . . . ?
C14 C15 C16 C17 -1.2(6) . . . . ?
C15 C14 C19 C18 3.8(6) . . . . ?
C15 C16 C17 C18 1.8(6) . . . . ?
C15 C16 C17 C20 -171.8(4) . . . . ?
C16 C17 C18 C19 0.5(6) . . . . ?
C16 C17 C20 C21 111.4(4) . . . . ?
C16 C17 C20 C27 -62.9(5) . . . . ?
C17 C18 C19 C14 -3.3(6) . . . . ?
C17 C20 C21 C22 146.2(4) . . . . ?
C17 C20 C21 C26 -30.9(5) . . . . ?
C17 C20 C27 C28 -15.9(6) . . . . ?
C17 C20 C27 C34 161.4(4) . . . . ?
C18 C17 C20 C21 -61.8(5) . . . . ?
C18 C17 C20 C27 123.9(5) . . . . ?
C19 C14 C15 C16 -1.5(6) . . . . ?
C20 C17 C18 C19 173.7(4) . . . . ?
C20 C21 C22 C23 -178.9(4) . . . . ?
C20 C21 C26 C25 178.6(4) . . . . ?
C20 C27 C28 C29 -42.9(6) . . . . ?
C20 C27 C28 C33 141.7(4) . . . . ?
C20 C27 C34 C35 128.6(4) . . . . ?
C20 C27 C34 C39 -55.5(6) . . . . ?
C21 C20 C27 C28 170.3(4) . . . . ?
C21 C20 C27 C34 -12.4(6) . . . . ?
C21 C22 C23 C24 1.1(7) . . . . ?
C22 C21 C26 C25 1.4(6) . . . . ?
C22 C23 C24 C25 -0.1(7) . . . . ?
C23 C24 C25 C26 -0.1(7) . . . . ?
C24 C25 C26 C21 -0.5(6) . . . . ?
C26 C21 C22 C23 -1.7(6) . . . . ?
C27 C20 C21 C22 -39.6(6) . . . . ?
C27 C20 C21 C26 143.3(4) . . . . ?
C27 C28 C29 C30 -175.1(4) . . . . ?
C27 C28 C33 C32 176.0(4) . . . . ?
C27 C34 C35 C36 178.9(4) . . . . ?
C27 C34 C39 C38 -177.7(4) . . . . ?
C28 C27 C34 C35 -53.8(5) . . . . ?
C28 C27 C34 C39 122.0(4) . . . . ?
C28 C29 C30 C31 -0.3(6) . . . . ?
C29 C28 C33 C32 0.4(6) . . . . ?
C29 C30 C31 C32 -0.4(7) . . . . ?
C30 C31 C32 C33 1.1(6) . . . . ?
C31 C32 C33 C28 -1.1(6) . . . . ?
C33 C28 C29 C30 0.3(6) . . . . ?
C34 C27 C28 C29 139.6(4) . . . . ?
C34 C27 C28 C33 -35.7(5) . . . . ?
C34 C35 C36 C37 -1.2(7) . . . . ?
C35 C34 C39 C38 -1.7(6) . . . . ?
C35 C36 C37 C38 -1.8(7) . . . . ?
C36 C37 C38 C39 3.1(7) . . . . ?
C37 C38 C39 C34 -1.3(7) . . . . ?
C39 C34 C35 C36 2.9(6) . . . . ?
C40 N5 N9 C42 -0.1(5) . . . . ?
C40 N5 N9 C43 178.4(4) . . . . ?
C40 C41 C42 N9 0.1(5) . . . . ?
C42 N9 C43 N4 178.3(4) . . . . ?
C42 N9 C43 C44 -2.2(7) . . . . ?
C43 N4 C47 N10 -178.5(3) . . . . ?
C43 N4 C47 C46 3.0(6) . . . . ?
C43 N9 C42 C41 -178.2(4) . . . . ?
C43 C44 C45 C46 1.0(6) . . . . ?
C43 C44 C45 C51 -178.2(4) . . . . ?
C44 C45 C46 C47 0.0(6) . . . . ?
C44 C45 C51 C52 162.3(4) . . . . ?
C45 C46 C47 N4 -2.1(6) . . . . ?
C45 C46 C47 N10 179.6(4) . . . . ?
C45 C51 C52 C53 -179.1(4) . . . . ?
C46 C45 C51 C52 -16.9(6) . . . . ?
C47 N4 C43 N9 177.8(3) . . . . ?
C47 N4 C43 C44 -1.8(6) . . . . ?
C47 N10 C48 C49 -176.9(4) . . . . ?
C48 N10 C47 N4 173.0(4) . . . . ?
C48 N10 C47 C46 -8.5(7) . . . . ?
C48 C49 C50 N6 0.0(5) . . . . ?
C50 N6 N10 C47 177.6(3) . . . . ?
C50 N6 N10 C48 1.3(4) . . . . ?
C51 C45 C46 C47 179.3(4) . . . . ?
C51 C52 C53 C54 169.9(4) . . . . ?
C51 C52 C53 C58 -10.0(7) . . . . ?
C52 C53 C54 C55 179.6(4) . . . . ?
C52 C53 C58 C57 -180.0(4) . . . . ?
C53 C54 C55 C56 0.1(6) . . . . ?
C54 C53 C58 C57 0.1(6) . . . . ?
C54 C55 C56 C57 0.7(6) . . . . ?
C54 C55 C56 C59 179.7(3) . . . . ?
C55 C56 C57 C58 -1.1(6) . . . . ?
C55 C56 C59 C60 -134.1(4) . . . . ?
C55 C56 C59 C66 46.1(6) . . . . ?
C56 C57 C58 C53 0.7(6) . . . . ?
C56 C59 C60 C61 45.3(5) . . . . ?
C56 C59 C60 C65 -132.6(4) . . . . ?
C56 C59 C66 C67 6.7(6) . . . . ?
C56 C59 C66 C73 -171.8(4) . . . . ?
C57 C56 C59 C60 44.8(5) . . . . ?
C57 C56 C59 C66 -135.0(4) . . . . ?
C58 C53 C54 C55 -0.5(6) . . . . ?
C59 C56 C57 C58 179.9(4) . . . . ?
C59 C60 C61 C62 -179.4(4) . . . . ?
C59 C60 C65 C64 179.0(4) . . . . ?
C59 C66 C67 C68 50.7(6) . . . . ?
C59 C66 C67 C72 -128.6(4) . . . . ?
C59 C66 C73 C74 -135.5(5) . . . . ?
C59 C66 C73 C78 48.1(6) . . . . ?
C60 C59 C66 C67 -173.1(4) . . . . ?
C60 C59 C66 C73 8.5(6) . . . . ?
C60 C61 C62 C63 1.4(6) . . . . ?
C61 C60 C65 C64 1.1(6) . . . . ?
C61 C62 C63 C64 -1.0(6) . . . . ?
C62 C63 C64 C65 0.7(7) . . . . ?
C63 C64 C65 C60 -0.7(6) . . . . ?
C65 C60 C61 C62 -1.4(6) . . . . ?
C66 C59 C60 C61 -134.9(4) . . . . ?
C66 C59 C60 C65 47.1(6) . . . . ?
C66 C67 C68 C69 -176.2(4) . . . . ?
C66 C67 C72 C71 175.8(4) . . . . ?
C66 C73 C74 C75 -179.5(4) . . . . ?
C66 C73 C78 C77 179.4(4) . . . . ?
C67 C66 C73 C74 46.0(5) . . . . ?
C67 C66 C73 C78 -130.5(4) . . . . ?
C67 C68 C69 C70 -1.2(7) . . . . ?
C68 C67 C72 C71 -3.6(6) . . . . ?
C68 C69 C70 C71 -0.5(7) . . . . ?
C69 C70 C71 C72 0.1(7) . . . . ?
C70 C71 C72 C67 2.0(7) . . . . ?
C72 C67 C68 C69 3.2(6) . . . . ?
C73 C66 C67 C68 -130.7(4) . . . . ?
C73 C66 C67 C72 49.9(5) . . . . ?
C73 C74 C75 C76 1.2(7) . . . . ?
C74 C73 C78 C77 2.9(6) . . . . ?
C74 C75 C76 C77 0.6(7) . . . . ?
C75 C76 C77 C78 -0.6(7) . . . . ?
C76 C77 C78 C73 -1.2(7) . . . . ?
C78 C73 C74 C75 -2.9(7) . . . . ?
C83 N7 C4 N1 178.4(4) . . . . ?
C83 N7 C4 C5 -0.9(7) . . . . ?

loop_
_platon_squeeze_void_nr
_platon_squeeze_void_average_x
_platon_squeeze_void_average_y
_platon_squeeze_void_average_z
_platon_squeeze_void_volume
_platon_squeeze_void_count_electrons
_platon_squeeze_void_content
1 0.500 0.000 0.500 152 40 '2 CH3OH'
2 0.383 0.238 0.810 12 1 ' '
3 0.481 0.256 0.676 10 0 ' '
4 0.518 0.744 0.324 9 0 ' '
5 0.617 0.762 0.189 12 1 ' '
